data_1510498
loop_
_publ_author_name
'Mueller, B.G.'
'Schmidt, R.'

_publ_section_title
;
 Einkristalluntersuchungen an Au (Au F4)2 und Ce F4, zwei unerwarteten
 Nebenprodukten
;
_journal_name_full 'Zeitschrift fuer Anorganische und Allgemeine Chemie'
_journal_page_first 605
_journal_page_last 608
_journal_paper_doi 10.1002/(SICI)1521-3749(199904)625:4<605::AID-ZAAC605>3.0.CO;2-6
_journal_volume 625
_journal_year 1999
_chemical_formula_sum 'Au3 F8'
_chemical_name_systematic 'Au (Au F4)2'
_space_group_IT_number 14
_symmetry_space_group_name_Hall '-P 2yn'
_symmetry_space_group_name_H-M 'P 1 21/n 1'
_cell_angle_alpha 90
_cell_angle_beta 90.633
_cell_angle_gamma 90
_cell_formula_units_Z 2
_cell_length_a 5.2721
_cell_length_b 10.7076
_cell_length_c 5.7348
_cell_volume 323.719
_citation_journal_id_ASTM ZAACAB
_cod_data_source_file gold_594.cif
_cod_data_source_block Au3F8
_cod_original_cell_volume 323.7185
_cod_original_sg_symbol_Hall '-P 2ybc (x-z,y,z)'
_cod_database_code 1510498

loop_
_symmetry_equiv_pos_as_xyz
x,y,z
-x+1/2,y+1/2,-z+1/2
-x,-y,-z
x-1/2,-y-1/2,z-1/2

loop_
_atom_site_label
_atom_site_type_symbol
_atom_site_fract_x
_atom_site_fract_y
_atom_site_fract_z
_atom_site_occupancy
_atom_site_U_iso_or_equiv
F3 F-1 0.303 0.59982 0.65489 1 0.0
Au2 Au+3 0.18841 0.18035 0.53787 1 0.0
F2 F-1 0.1717 0.26547 0.2485 1 0.0
F4 F-1 0.2367 0.02426 0.3891 1 0.0
F1 F-1 0.1507 0.34394 0.6881 1 0.0
Au1 Au+2 0 0.5 0.5 1 0.0
